data_4073955
loop_
_publ_author_name
'Vujkovic, Nadia'
'Ward, Benjamin D.'
'Maisse-Fran\,cois, Aline'
'Wadepohl, Hubert'
'Mountford, Philip'
'Gade, Lutz H.'

_publ_section_title
;
 Imido-Alkyne Coupling in Titanium Complexes:&#x00A0; New Insights into
 the Alkyne Hydroamination Reaction
;
_journal_issue 23
_journal_name_full Organometallics
_journal_page_first 5522
_journal_paper_doi 10.1021/om700758v
_journal_volume 26
_journal_year 2007
_chemical_compound_source 'synthesis as described'
_chemical_formula_moiety 'C45 H50 N4 Ti1'
_chemical_formula_sum 'C45 H50 N4 Ti'
_chemical_formula_weight 694.82
_space_group_IT_number 15
_symmetry_cell_setting monoclinic
_symmetry_space_group_name_Hall '-C 2yc'
_symmetry_space_group_name_H-M 'C 1 2/c 1'
_atom_sites_solution_hydrogens geom
_atom_sites_solution_primary direct
_atom_sites_solution_secondary difmap
_audit_block_code ga_nv10
_audit_creation_date 07-06-13
_audit_creation_method CRYSTALS_ver_12.50
_cell_angle_alpha 90
_cell_angle_beta 102.73(3)
_cell_angle_gamma 90
_cell_formula_units_Z 8
_cell_length_a 30.081(6)
_cell_length_b 13.029(3)
_cell_length_c 21.530(4)
_cell_measurement_reflns_used 203516
_cell_measurement_temperature 100(2)
_cell_measurement_theta_max 29.574
_cell_measurement_theta_min 1.710
_cell_volume 8231(3)
_computing_cell_refinement 'SAINT (Siemens ,1995)'
_computing_data_collection 'SMART (Siemens, 1993)'
_computing_data_reduction 'SAINT (Siemens ,1995)'
_computing_molecular_graphics 'CAMERON (Watkin et al., 1996)'
_computing_publication_material 'CRYSTALS (Betteridge et al., 2003)'
_computing_structure_refinement 'CRYSTALS (Betteridge et al., 2003)'
_computing_structure_solution 'SIR97 (Altomare et al., 1999)'
_diffrn_ambient_temperature 100(2)
_diffrn_measured_fraction_theta_full 1.000
_diffrn_measured_fraction_theta_max 1.000
_diffrn_measurement_device_type 'Bruker SMART'
_diffrn_measurement_method '\f & \w scans'
_diffrn_radiation_monochromator graphite
_diffrn_radiation_type 'Mo K\a'
_diffrn_radiation_wavelength 0.71073
_diffrn_reflns_av_R_equivalents 0.0749
_diffrn_reflns_limit_h_max 40
_diffrn_reflns_limit_h_min -41
_diffrn_reflns_limit_k_max 18
_diffrn_reflns_limit_k_min 0
_diffrn_reflns_limit_l_max 29
_diffrn_reflns_limit_l_min 0
_diffrn_reflns_number 203516
_diffrn_reflns_theta_full 29.574
_diffrn_reflns_theta_max 29.574
_diffrn_reflns_theta_min 1.710
_diffrn_standards_decay_% 0.00
_diffrn_standards_interval_count 0
_diffrn_standards_interval_time 0
_diffrn_standards_number 0
_exptl_absorpt_coefficient_mu 0.242
_exptl_absorpt_correction_T_max 0.946
_exptl_absorpt_correction_T_min 0.929
_exptl_absorpt_correction_type multi-scan
_exptl_absorpt_process_details 'SADABS (Siemens, 1996)'
_exptl_crystal_colour brown
_exptl_crystal_density_diffrn 1.121
_exptl_crystal_description regular
_exptl_crystal_F_000 2960
_exptl_crystal_size_max 0.25
_exptl_crystal_size_mid 0.25
_exptl_crystal_size_min 0.25
_platon_squeeze_details
;
;
_refine_diff_density_max 0.79
_refine_diff_density_min -1.21
_refine_ls_extinction_method None
_refine_ls_goodness_of_fit_ref 1.0351
_refine_ls_hydrogen_treatment constr
_refine_ls_matrix_type full
_refine_ls_number_parameters 451
_refine_ls_number_reflns 11514
_refine_ls_number_restraints 0
_refine_ls_R_factor_all 0.1227
_refine_ls_R_factor_gt 0.0995
_refine_ls_shift/su_max 0.000293
_refine_ls_structure_factor_coef Fsqd
_refine_ls_weighting_details
;
 p=(max(Fo^2^,0) + 2Fc^2^)/3 
 Method = SHELXL 97 (Sheldrick, 1997) 
 w=1/[sigma^2^(F^2^) + 0.00 +*****p] 
;
_refine_ls_weighting_scheme calc
_refine_ls_wR_factor_all 0.2367
_refine_ls_wR_factor_gt 0.2296
_refine_ls_wR_factor_ref 0.2367
_reflns_limit_h_max 40
_reflns_limit_h_min -41
_reflns_limit_k_max 18
_reflns_limit_k_min 0
_reflns_limit_l_max 29
_reflns_limit_l_min 0
_reflns_number_gt 7970
_reflns_number_total 11545
_reflns_threshold_expression I>2.00u(I)
_cod_data_source_file om700758v-file001.cif
_cod_data_source_block 5b
_cod_depositor_comments
;
The following automatic conversions were performed:

'_symmetry_cell_setting' value 'Monoclinic' changed to 'monoclinic'
according to /home/saulius/struct/CIF-dictionaries/cif_core.dic
dictionary named 'cif_core.dic' version 2.4.1 from 2010-06-29.

Automatic conversion script
Id: cif_fix_values 1715 2011-07-08 13:25:40Z adriana 
;
_cod_original_sg_symbol_H-M 'C 1 2/c 1 '
_cod_original_formula_sum 'C45 H50 N4 Ti1'
_cod_database_code 4073955

loop_
_symmetry_equiv_pos_as_xyz
x,y,z
-x,-y,-z
x+1/2,y+1/2,z
-x+1/2,-y+1/2,-z
-x,y,-z+1/2
x,-y,z+1/2
-x+1/2,y+1/2,-z+1/2
x+1/2,-y+1/2,z+1/2

loop_
_atom_site_label
_atom_site_type_symbol
_atom_site_fract_x
_atom_site_fract_y
_atom_site_fract_z
_atom_site_U_iso_or_equiv
_atom_site_occupancy
_atom_site_adp_type
_atom_site_refinement_flags_posn
Ti1 Ti -0.18446(2) -0.14469(5) -0.74232(3) 0.0146 1.0000 Uani .
N1 N -0.16522(11) -0.2217(2) -0.81436(15) 0.0160 1.0000 Uani .
N2 N -0.15495(11) -0.2412(2) -0.67735(16) 0.0168 1.0000 Uani .
N3 N -0.24977(11) -0.1548(3) -0.75210(16) 0.0173 1.0000 Uani .
N4 N -0.18701(11) -0.0511(2) -0.65497(16) 0.0185 1.0000 Uani .
C1 C -0.12916(13) -0.1914(3) -0.83870(18) 0.0177 1.0000 Uani .
C2 C -0.11109(13) -0.0949(3) -0.84105(19) 0.0178 1.0000 Uani .
C3 C -0.13226(12) -0.0061(3) -0.81984(19) 0.0158 1.0000 Uani .
C4 C -0.16127(13) -0.0160(3) -0.7796(2) 0.0197 1.0000 Uani .
C5 C -0.18152(13) -0.3276(3) -0.8372(2) 0.0190 1.0000 Uani .
C6 C -0.21891(16) -0.3640(3) -0.8048(2) 0.0266 1.0000 Uani .
C7 C -0.20142(15) -0.3217(4) -0.9092(2) 0.0270 1.0000 Uani .
C8 C -0.14326(15) -0.4079(3) -0.8226(2) 0.0266 1.0000 Uani .
C9 C -0.06954(13) -0.0854(3) -0.8672(2) 0.0201 1.0000 Uani .
C10 C -0.03332(14) -0.0242(3) -0.8368(2) 0.0270 1.0000 Uani .
C11 C 0.00652(15) -0.0173(4) -0.8597(3) 0.0340 1.0000 Uani .
C12 C 0.01130(15) -0.0694(4) -0.9142(3) 0.0383 1.0000 Uani .
C13 C -0.02536(17) -0.1292(5) -0.9447(3) 0.0394 1.0000 Uani .
C14 C -0.06515(16) -0.1365(4) -0.9220(2) 0.0295 1.0000 Uani .
C15 C 0.05467(17) -0.0632(5) -0.9373(3) 0.0530 1.0000 Uani .
C16 C -0.12629(12) 0.0957(3) -0.84893(18) 0.0162 1.0000 Uani .
C17 C -0.12073(13) 0.1860(3) -0.81343(19) 0.0175 1.0000 Uani .
C18 C -0.12006(14) 0.2807(3) -0.8427(2) 0.0215 1.0000 Uani .
C19 C -0.12455(16) 0.2884(3) -0.9084(2) 0.0265 1.0000 Uani .
C20 C -0.12824(16) 0.1982(3) -0.9436(2) 0.0250 1.0000 Uani .
C21 C -0.12885(13) 0.1034(3) -0.91465(19) 0.0186 1.0000 Uani .
C22 C -0.1256(3) 0.3914(4) -0.9406(3) 0.0510 1.0000 Uani .
C23 C -0.26300(13) -0.2001(3) -0.69651(18) 0.0187 1.0000 Uani .
C24 C -0.22503(14) -0.2064(3) -0.63381(18) 0.0188 1.0000 Uani .
C25 C -0.18460(14) -0.2780(3) -0.63764(19) 0.0189 1.0000 Uani .
C26 C -0.24909(16) -0.2570(4) -0.5850(2) 0.0260 1.0000 Uani .
C27 C -0.28569(13) -0.1399(3) -0.80536(18) 0.0175 1.0000 Uani .
C28 C -0.33062(14) -0.1705(3) -0.80649(19) 0.0207 1.0000 Uani .
C29 C -0.36446(14) -0.1609(3) -0.8619(2) 0.0217 1.0000 Uani .
C30 C -0.35562(14) -0.1210(3) -0.91757(19) 0.0195 1.0000 Uani .
C31 C -0.31136(15) -0.0889(3) -0.9161(2) 0.0225 1.0000 Uani .
C32 C -0.27703(14) -0.0968(3) -0.86129(19) 0.0212 1.0000 Uani .
C33 C -0.39303(16) -0.1125(3) -0.9765(2) 0.0275 1.0000 Uani .
C34 C -0.11254(14) -0.2882(3) -0.66998(19) 0.0183 1.0000 Uani .
C35 C -0.10269(16) -0.3863(3) -0.6438(2) 0.0267 1.0000 Uani .
C36 C -0.05975(17) -0.4286(3) -0.6397(3) 0.0340 1.0000 Uani .
C37 C -0.02540(17) -0.3765(3) -0.6598(2) 0.0307 1.0000 Uani .
C38 C -0.03523(14) -0.2781(3) -0.6853(2) 0.0213 1.0000 Uani .
C39 C -0.07770(14) -0.2349(3) -0.69059(19) 0.0186 1.0000 Uani .
C40 C 0.02208(18) -0.4192(4) -0.6522(3) 0.0420 1.0000 Uani .
C41 C -0.20769(14) -0.1003(3) -0.61336(19) 0.0209 1.0000 Uani .
C42 C -0.21082(15) -0.0535(3) -0.5564(2) 0.0235 1.0000 Uani .
C43 C -0.19275(16) 0.0434(4) -0.5414(2) 0.0290 1.0000 Uani .
C44 C -0.17164(15) 0.0922(3) -0.5836(2) 0.0264 1.0000 Uani .
C45 C -0.16910(14) 0.0428(3) -0.6397(2) 0.0220 1.0000 Uani .
H11 H -0.1135 -0.2474 -0.8573 0.0230 1.0000 Uiso R
H41 H -0.1756 0.0462 -0.7652 0.0245 1.0000 Uiso R
H61 H -0.2293 -0.4341 -0.8205 0.0346 1.0000 Uiso R
H62 H -0.2452 -0.3153 -0.8149 0.0346 1.0000 Uiso R
H63 H -0.2068 -0.3662 -0.7577 0.0346 1.0000 Uiso R
H71 H -0.2125 -0.3911 -0.9256 0.0337 1.0000 Uiso R
H72 H -0.1773 -0.2980 -0.9313 0.0337 1.0000 Uiso R
H73 H -0.2274 -0.2721 -0.9176 0.0337 1.0000 Uiso R
H81 H -0.1555 -0.4767 -0.8384 0.0340 1.0000 Uiso R
H82 H -0.1183 -0.3878 -0.8442 0.0340 1.0000 Uiso R
H83 H -0.1310 -0.4112 -0.7755 0.0340 1.0000 Uiso R
H101 H -0.0360 0.0155 -0.7980 0.0330 1.0000 Uiso R
H111 H 0.0323 0.0261 -0.8364 0.0437 1.0000 Uiso R
H131 H -0.0231 -0.1675 -0.9841 0.0497 1.0000 Uiso R
H141 H -0.0910 -0.1797 -0.9453 0.0367 1.0000 Uiso R
H151 H 0.0518 -0.1055 -0.9768 0.0684 1.0000 Uiso R
H152 H 0.0608 0.0098 -0.9470 0.0684 1.0000 Uiso R
H153 H 0.0804 -0.0899 -0.9036 0.0684 1.0000 Uiso R
H171 H -0.1176 0.1822 -0.7663 0.0218 1.0000 Uiso R
H181 H -0.1160 0.3446 -0.8164 0.0263 1.0000 Uiso R
H201 H -0.1306 0.2019 -0.9906 0.0296 1.0000 Uiso R
H211 H -0.1310 0.0394 -0.9408 0.0230 1.0000 Uiso R
H221 H -0.1290 0.3813 -0.9875 0.0579 1.0000 Uiso R
H222 H -0.1522 0.4312 -0.9327 0.0579 1.0000 Uiso R
H223 H -0.0969 0.4299 -0.9231 0.0579 1.0000 Uiso R
H231 H -0.2742 -0.2713 -0.7081 0.0238 1.0000 Uiso R
H232 H -0.2884 -0.1577 -0.6871 0.0238 1.0000 Uiso R
H251 H -0.1973 -0.3457 -0.6549 0.0244 1.0000 Uiso R
H252 H -0.1659 -0.2875 -0.5935 0.0244 1.0000 Uiso R
H261 H -0.2269 -0.2643 -0.5432 0.0340 1.0000 Uiso R
H262 H -0.2607 -0.3263 -0.6008 0.0340 1.0000 Uiso R
H263 H -0.2752 -0.2131 -0.5795 0.0340 1.0000 Uiso R
H281 H -0.3384 -0.1993 -0.7671 0.0266 1.0000 Uiso R
H291 H -0.3962 -0.1835 -0.8617 0.0260 1.0000 Uiso R
H311 H -0.3040 -0.0599 -0.9557 0.0286 1.0000 Uiso R
H321 H -0.2457 -0.0711 -0.8615 0.0266 1.0000 Uiso R
H331 H -0.3806 -0.0822 -1.0118 0.0321 1.0000 Uiso R
H332 H -0.4057 -0.1823 -0.9892 0.0321 1.0000 Uiso R
H333 H -0.4178 -0.0674 -0.9675 0.0321 1.0000 Uiso R
H351 H -0.1266 -0.4254 -0.6279 0.0326 1.0000 Uiso R
H361 H -0.0535 -0.4994 -0.6220 0.0415 1.0000 Uiso R
H381 H -0.0110 -0.2387 -0.7001 0.0271 1.0000 Uiso R
H391 H -0.0841 -0.1648 -0.7093 0.0227 1.0000 Uiso R
H401 H 0.0413 -0.3690 -0.6697 0.0518 1.0000 Uiso R
H402 H 0.0206 -0.4854 -0.6761 0.0518 1.0000 Uiso R
H403 H 0.0357 -0.4316 -0.6061 0.0518 1.0000 Uiso R
H421 H -0.2262 -0.0902 -0.5261 0.0294 1.0000 Uiso R
H431 H -0.1951 0.0774 -0.5006 0.0332 1.0000 Uiso R
H441 H -0.1583 0.1621 -0.5738 0.0309 1.0000 Uiso R
H451 H -0.1535 0.0780 -0.6703 0.0271 1.0000 Uiso R

loop_
_atom_site_aniso_label
_atom_site_aniso_U_11
_atom_site_aniso_U_22
_atom_site_aniso_U_33
_atom_site_aniso_U_23
_atom_site_aniso_U_13
_atom_site_aniso_U_12
Ti1 0.0169(3) 0.0115(3) 0.0162(3) 0.0011(2) 0.0052(2) -0.0003(2)
N1 0.0164(15) 0.0142(14) 0.0180(15) -0.0021(12) 0.0049(12) -0.0051(12)
N2 0.0178(15) 0.0124(14) 0.0202(16) 0.0037(12) 0.0041(12) 0.0010(12)
N3 0.0170(14) 0.0195(15) 0.0162(14) 0.0028(12) 0.0055(11) -0.0024(12)
N4 0.0180(16) 0.0141(14) 0.0214(16) 0.0002(12) 0.0002(13) 0.0034(12)
C1 0.0208(18) 0.0172(17) 0.0144(17) 0.0007(13) 0.0025(14) -0.0015(14)
C2 0.0139(16) 0.0154(17) 0.0226(18) 0.0039(14) 0.0011(14) -0.0007(13)
C3 0.0124(16) 0.0116(15) 0.0222(18) 0.0020(13) 0.0012(14) -0.0037(12)
C4 0.0186(18) 0.0142(16) 0.025(2) 0.0004(14) 0.0026(15) 0.0005(14)
C5 0.0182(18) 0.0146(16) 0.025(2) -0.0037(14) 0.0076(15) -0.0064(14)
C6 0.033(2) 0.0167(18) 0.033(2) -0.0071(17) 0.0144(18) -0.0093(17)
C7 0.027(2) 0.031(2) 0.025(2) -0.0089(17) 0.0082(17) -0.0114(18)
C8 0.027(2) 0.0145(18) 0.039(2) -0.0062(17) 0.0073(18) -0.0058(16)
C9 0.0146(17) 0.0183(18) 0.026(2) 0.0103(15) 0.0012(15) -0.0013(14)
C10 0.0179(19) 0.0186(19) 0.042(3) 0.0083(18) 0.0008(18) -0.0026(15)
C11 0.0149(19) 0.025(2) 0.061(3) 0.016(2) 0.004(2) -0.0013(16)
C12 0.016(2) 0.049(3) 0.051(3) 0.033(3) 0.009(2) 0.004(2)
C13 0.032(3) 0.056(3) 0.034(3) 0.019(2) 0.016(2) 0.002(2)
C14 0.027(2) 0.037(2) 0.025(2) 0.0081(19) 0.0059(17) -0.0090(19)
C15 0.023(2) 0.073(4) 0.066(4) 0.046(4) 0.016(3) 0.009(3)
C16 0.0132(16) 0.0162(16) 0.0202(18) 0.0036(14) 0.0056(14) -0.0036(13)
C17 0.0175(17) 0.0172(17) 0.0186(18) 0.0017(14) 0.0058(14) -0.0008(14)
C18 0.0203(19) 0.0160(17) 0.028(2) 0.0015(15) 0.0040(16) -0.0021(14)
C19 0.031(2) 0.0172(19) 0.030(2) 0.0050(16) 0.0027(18) -0.0053(16)
C20 0.032(2) 0.0208(19) 0.0207(19) 0.0054(16) 0.0033(17) -0.0036(17)
C21 0.0191(18) 0.0177(17) 0.0181(18) -0.0017(14) 0.0020(14) -0.0036(14)
C22 0.098(5) 0.017(2) 0.032(3) 0.0076(19) 0.001(3) -0.016(3)
C23 0.0203(18) 0.0203(18) 0.0170(17) 0.0037(14) 0.0075(14) -0.0011(15)
C24 0.0240(19) 0.0184(17) 0.0144(17) 0.0014(14) 0.0053(14) 0.0023(15)
C25 0.025(2) 0.0122(16) 0.0197(18) 0.0005(13) 0.0048(15) 0.0033(14)
C26 0.031(2) 0.033(2) 0.0162(19) 0.0063(16) 0.0104(17) 0.0041(18)
C27 0.0215(18) 0.0142(16) 0.0179(17) 0.0015(14) 0.0066(14) -0.0014(14)
C28 0.0234(19) 0.0216(19) 0.0172(18) 0.0026(14) 0.0049(15) -0.0039(15)
C29 0.0209(19) 0.0191(18) 0.024(2) 0.0014(15) 0.0022(15) -0.0012(15)
C30 0.0251(19) 0.0125(16) 0.0205(18) -0.0006(13) 0.0045(15) 0.0033(14)
C31 0.025(2) 0.024(2) 0.0200(19) 0.0040(16) 0.0079(16) 0.0046(16)
C32 0.0208(19) 0.0245(19) 0.0197(18) 0.0057(15) 0.0074(15) -0.0018(16)
C33 0.037(2) 0.022(2) 0.022(2) 0.0021(16) 0.0023(18) 0.0002(18)
C34 0.0217(19) 0.0126(16) 0.0195(18) 0.0004(13) 0.0020(15) 0.0005(14)
C35 0.029(2) 0.0154(18) 0.037(2) 0.0062(17) 0.0101(19) -0.0009(16)
C36 0.034(3) 0.017(2) 0.054(3) 0.014(2) 0.016(2) 0.0079(18)
C37 0.031(2) 0.019(2) 0.042(3) 0.0027(18) 0.008(2) 0.0075(17)
C38 0.0225(19) 0.0178(18) 0.025(2) -0.0006(15) 0.0078(16) -0.0008(15)
C39 0.0223(19) 0.0140(16) 0.0186(18) -0.0031(14) 0.0026(15) -0.0011(14)
C40 0.033(3) 0.035(3) 0.061(4) 0.010(3) 0.016(3) 0.010(2)
C41 0.0212(19) 0.0225(19) 0.0162(17) 0.0019(15) -0.0023(14) 0.0070(15)
C42 0.025(2) 0.027(2) 0.0185(19) 0.0007(16) 0.0026(16) 0.0137(17)
C43 0.033(2) 0.027(2) 0.022(2) -0.0056(17) -0.0043(17) 0.0183(19)
C44 0.028(2) 0.0192(19) 0.028(2) -0.0037(16) -0.0031(17) 0.0069(17)
C45 0.0206(19) 0.0149(17) 0.028(2) -0.0002(15) -0.0007(16) 0.0056(14)

loop_
_atom_type_symbol
_atom_type_scat_dispersion_real
_atom_type_scat_dispersion_imag
_atom_type_scat_Cromer_Mann_a1
_atom_type_scat_Cromer_Mann_b1
_atom_type_scat_Cromer_Mann_a2
_atom_type_scat_Cromer_Mann_b2
_atom_type_scat_Cromer_Mann_a3
_atom_type_scat_Cromer_Mann_b3
_atom_type_scat_Cromer_Mann_a4
_atom_type_scat_Cromer_Mann_b4
_atom_type_scat_Cromer_Mann_c
_atom_type_scat_source
C 0.0033 0.0016 2.3100 20.8439 1.0200 10.2075 1.5886 0.5687 0.8650 51.6512 0.2156 'International Tables Vol C 4.2.6.8 and 6.1.1.4'
H 0.0000 0.0000 0.4930 10.5109 0.3229 26.1257 0.1402 3.1424 0.0408 57.7998 0.0030 'International Tables Vol C 4.2.6.8 and 6.1.1.4'
N 0.0061 0.0033 12.2126 0.0057 3.1322 9.8933 2.0125 28.9975 1.1663 0.5826 -11.5290 'International Tables Vol C 4.2.6.8 and 6.1.1.4'
O 0.0106 0.0060 3.0485 13.2771 2.2868 5.7011 1.5463 0.3239 0.8670 32.9089 0.2508 'International Tables Vol C 4.2.6.8 and 6.1.1.4'
Ti 0.2776 0.4457 9.7595 7.8508 7.3558 0.5000 1.6991 35.6338 1.9021 116.1050 1.2807 'International Tables Vol C 4.2.6.8 and 6.1.1.4'

loop_
_geom_angle_atom_site_label_1
_geom_angle_atom_site_label_2
_geom_angle_atom_site_label_3
_geom_angle
_geom_angle_publ_flag
N1 Ti1 N2 93.89(14) yes
N3 Ti1 N2 109.04(14) yes
N1 Ti1 N3 109.65(14) yes
N1 Ti1 N4 165.69(13) yes
N3 Ti1 N4 84.66(14) yes
N2 Ti1 N4 81.03(13) yes
N1 Ti1 C4 85.77(15) yes
N3 Ti1 C4 116.04(15) yes
N2 Ti1 C4 132.15(15) yes
N4 Ti1 C4 87.79(15) yes
Ti1 N1 C1 122.2(3) yes
Ti1 N1 C5 124.9(2) yes
C1 N1 C5 111.6(3) yes
Ti1 N3 C23 113.0(2) yes
Ti1 N3 C27 131.3(3) yes
C23 N3 C27 115.1(3) yes
Ti1 N2 C25 113.3(2) yes
Ti1 N2 C34 128.9(3) yes
C25 N2 C34 117.1(3) yes
Ti1 N4 C41 113.5(3) yes
Ti1 N4 C45 127.5(3) yes
C41 N4 C45 119.0(4) yes
N1 C1 C2 129.4(4) yes
N1 C1 H11 115.287 no
C2 C1 H11 115.343 no
C1 C2 C3 121.1(3) yes
C1 C2 C9 117.6(4) yes
C3 C2 C9 121.3(3) yes
C2 C3 C4 120.9(3) yes
C2 C3 C16 118.5(3) yes
C4 C3 C16 120.2(3) yes
C3 C4 Ti1 130.4(3) yes
C3 C4 H41 120.014 no
Ti1 C4 H41 109.568 no
N1 C5 C6 110.7(3) yes
N1 C5 C7 108.0(3) yes
C6 C5 C7 108.4(3) yes
N1 C5 C8 112.4(3) yes
C6 C5 C8 106.8(3) yes
C7 C5 C8 110.4(4) yes
C5 C6 H61 109.572 no
C5 C6 H62 109.383 no
H61 C6 H62 109.475 no
C5 C6 H63 109.445 no
H61 C6 H63 109.476 no
H62 C6 H63 109.476 no
C5 C7 H71 109.649 no
C5 C7 H72 109.460 no
H71 C7 H72 109.476 no
C5 C7 H73 109.290 no
H71 C7 H73 109.476 no
H72 C7 H73 109.476 no
C5 C8 H81 109.759 no
C5 C8 H82 109.364 no
H81 C8 H82 109.476 no
C5 C8 H83 109.276 no
H81 C8 H83 109.476 no
H82 C8 H83 109.476 no
C2 C9 C10 120.4(4) yes
C2 C9 C14 121.9(4) yes
C10 C9 C14 117.7(4) yes
C9 C10 C11 120.9(5) yes
C9 C10 H101 119.414 no
C11 C10 H101 119.655 no
C10 C11 C12 121.6(5) yes
C10 C11 H111 119.241 no
C12 C11 H111 119.175 no
C11 C12 C13 117.0(4) yes
C11 C12 C15 120.9(5) yes
C13 C12 C15 122.1(6) yes
C12 C13 C14 121.7(5) yes
C12 C13 H131 118.969 no
C14 C13 H131 119.322 no
C13 C14 C9 121.1(5) yes
C13 C14 H141 119.612 no
C9 C14 H141 119.278 no
C12 C15 H151 109.453 no
C12 C15 H152 109.555 no
H151 C15 H152 109.476 no
C12 C15 H153 109.392 no
H151 C15 H153 109.476 no
H152 C15 H153 109.476 no
C3 C16 C17 122.0(3) yes
C3 C16 C21 120.1(3) yes
C17 C16 C21 117.8(3) yes
C16 C17 C18 120.9(4) yes
C16 C17 H171 119.309 no
C18 C17 H171 119.800 no
C17 C18 C19 121.2(4) yes
C17 C18 H181 119.691 no
C19 C18 H181 119.148 no
C18 C19 C20 118.0(4) yes
C18 C19 C22 121.3(4) yes
C20 C19 C22 120.7(4) yes
C19 C20 C21 121.1(4) yes
C19 C20 H201 119.368 no
C21 C20 H201 119.490 no
C16 C21 C20 120.9(4) yes
C16 C21 H211 119.393 no
C20 C21 H211 119.730 no
C19 C22 H221 109.588 no
C19 C22 H222 108.673 no
H221 C22 H222 109.476 no
C19 C22 H223 110.135 no
H221 C22 H223 109.476 no
H222 C22 H223 109.476 no
N3 C23 C24 116.6(3) yes
N3 C23 H231 107.829 no
C24 C23 H231 107.933 no
N3 C23 H232 107.435 no
C24 C23 H232 107.477 no
H231 C23 H232 109.467 no
C23 C24 C25 114.7(3) yes
C23 C24 C26 104.2(3) yes
C25 C24 C26 105.7(3) yes
C23 C24 C41 110.0(3) yes
C25 C24 C41 110.0(3) yes
C26 C24 C41 112.1(3) yes
C24 C25 N2 115.2(3) yes
C24 C25 H251 108.061 no
N2 C25 H251 107.940 no
C24 C25 H252 107.969 no
N2 C25 H252 108.102 no
H251 C25 H252 109.467 no
C24 C26 H261 109.403 no
C24 C26 H262 109.528 no
H261 C26 H262 109.476 no
C24 C26 H263 109.469 no
H261 C26 H263 109.476 no
H262 C26 H263 109.476 no
N3 C27 C28 122.6(3) yes
N3 C27 C32 120.0(3) yes
C28 C27 C32 117.3(4) yes
C27 C28 C29 120.6(4) yes
C27 C28 H281 119.647 no
C29 C28 H281 119.799 no
C28 C29 C30 122.1(4) yes
C28 C29 H291 119.221 no
C30 C29 H291 118.666 no
C29 C30 C31 117.3(4) yes
C29 C30 C33 120.5(4) yes
C31 C30 C33 122.2(4) yes
C30 C31 C32 121.8(4) yes
C30 C31 H311 118.911 no
C32 C31 H311 119.309 no
C27 C32 C31 120.9(4) yes
C27 C32 H321 119.425 no
C31 C32 H321 119.642 no
C30 C33 H331 109.656 no
C30 C33 H332 109.477 no
H331 C33 H332 109.476 no
C30 C33 H333 109.266 no
H331 C33 H333 109.476 no
H332 C33 H333 109.476 no
N2 C34 C35 123.6(4) yes
N2 C34 C39 118.3(3) yes
C35 C34 C39 118.1(4) yes
C34 C35 C36 119.9(4) yes
C34 C35 H351 119.851 no
C36 C35 H351 120.239 no
C35 C36 C37 122.3(4) yes
C35 C36 H361 118.916 no
C37 C36 H361 118.830 no
C36 C37 C38 117.6(4) yes
C36 C37 C40 122.7(4) yes
C38 C37 C40 119.6(4) yes
C37 C38 C39 121.2(4) yes
C37 C38 H381 119.278 no
C39 C38 H381 119.496 no
C34 C39 C38 120.9(4) yes
C34 C39 H391 119.228 no
C38 C39 H391 119.877 no
C37 C40 H401 109.326 no
C37 C40 H402 109.270 no
H401 C40 H402 109.476 no
C37 C40 H403 109.803 no
H401 C40 H403 109.476 no
H402 C40 H403 109.476 no
C24 C41 N4 114.8(3) yes
C24 C41 C42 124.9(4) yes
N4 C41 C42 120.3(4) yes
C41 C42 C43 120.3(4) yes
C41 C42 H421 119.744 no
C43 C42 H421 119.913 no
C42 C43 C44 118.9(4) yes
C42 C43 H431 120.574 no
C44 C43 H431 120.513 no
C43 C44 C45 119.0(4) yes
C43 C44 H441 120.427 no
C45 C44 H441 120.599 no
C44 C45 N4 122.5(4) yes
C44 C45 H451 119.057 no
N4 C45 H451 118.452 no

loop_
_geom_bond_atom_site_label_1
_geom_bond_atom_site_label_2
_geom_bond_distance
_geom_bond_publ_flag
Ti1 N1 2.036(3) yes
Ti1 N2 1.944(3) yes
Ti1 N3 1.934(3) yes
Ti1 N4 2.257(3) yes
Ti1 C4 2.046(4) yes
N1 C1 1.363(5) yes
N1 C5 1.510(5) yes
N3 C23 1.466(5) yes
N3 C27 1.405(5) yes
N2 C25 1.446(5) yes
N2 C34 1.392(5) yes
N4 C41 1.358(5) yes
N4 C45 1.348(5) yes
C1 C2 1.374(5) yes
C1 H11 1.000 no
C2 C3 1.443(5) yes
C2 C9 1.486(5) yes
C3 C4 1.365(6) yes
C3 C16 1.494(5) yes
C4 H41 1.000 no
C5 C6 1.524(6) yes
C5 C7 1.535(6) yes
C5 C8 1.535(6) yes
C6 H61 1.000 no
C6 H62 1.000 no
C6 H63 1.000 no
C7 H71 1.000 no
C7 H72 1.000 no
C7 H73 1.000 no
C8 H81 1.000 no
C8 H82 1.000 no
C8 H83 1.000 no
C9 C10 1.392(6) yes
C9 C14 1.385(6) yes
C10 C11 1.396(6) yes
C10 H101 1.000 no
C11 C12 1.389(8) yes
C11 H111 1.000 no
C12 C13 1.391(8) yes
C12 C15 1.498(7) yes
C13 C14 1.392(6) yes
C13 H131 1.000 no
C14 H141 1.000 no
C15 H151 1.000 no
C15 H152 1.000 no
C15 H153 1.000 no
C16 C17 1.392(5) yes
C16 C21 1.404(5) yes
C17 C18 1.388(5) yes
C17 H171 1.000 no
C18 C19 1.394(6) yes
C18 H181 1.000 no
C19 C20 1.389(6) yes
C19 C22 1.507(6) yes
C20 C21 1.386(5) yes
C20 H201 1.000 no
C21 H211 1.000 no
C22 H221 1.000 no
C22 H222 1.000 no
C22 H223 1.000 no
C23 C24 1.567(5) yes
C23 H231 1.000 no
C23 H232 1.000 no
C24 C25 1.549(5) yes
C24 C26 1.548(6) yes
C24 C41 1.509(6) yes
C25 H251 1.000 no
C25 H252 1.000 no
C26 H261 1.000 no
C26 H262 1.000 no
C26 H263 1.000 no
C27 C28 1.404(5) yes
C27 C32 1.404(5) yes
C28 C29 1.392(6) yes
C28 H281 1.000 no
C29 C30 1.385(6) yes
C29 H291 1.000 no
C30 C31 1.389(6) yes
C30 C33 1.503(6) yes
C31 C32 1.390(6) yes
C31 H311 1.000 no
C32 H321 1.000 no
C33 H331 1.000 no
C33 H332 1.000 no
C33 H333 1.000 no
C34 C35 1.401(5) yes
C34 C39 1.408(6) yes
C35 C36 1.389(6) yes
C35 H351 1.000 no
C36 C37 1.383(7) yes
C36 H361 1.000 no
C37 C38 1.400(6) yes
C37 C40 1.508(7) yes
C38 C39 1.378(6) yes
C38 H381 1.000 no
C39 H391 1.000 no
C40 H401 1.000 no
C40 H402 1.000 no
C40 H403 1.000 no
C41 C42 1.391(6) yes
C42 C43 1.384(6) yes
C42 H421 1.000 no
C43 C44 1.373(7) yes
C43 H431 1.000 no
C44 C45 1.386(6) yes
C44 H441 1.000 no
C45 H451 1.000 no

loop_
_platon_squeeze_void_nr
_platon_squeeze_void_average_x
_platon_squeeze_void_average_y
_platon_squeeze_void_average_z
_platon_squeeze_void_volume
_platon_squeeze_void_count_electrons
1 0.000 0.000 -0.003 484.5 89.5
2 0.500 0.500 0.769 484.5 89.5
